data_7226902
loop_
_publ_author_name
'Rong, Jiewei'
'Zhang, Wen-Wei'
'Bai, Junfeng'

_publ_section_title
;
 Syntheses, structures, color tunable and white--light emitting lanthanide
 metal--organic framework materials constructed from conjugated 1,
 1'-butadiynebenzene-3, 3', 5, 5'-tetracarboxylate ligand
;
_journal_name_full 'RSC Adv.'
_journal_paper_doi 10.1039/C6RA22001K
_journal_year 2016
_chemical_formula_sum 'C42 H37 Er2 N4 O16'
_chemical_formula_weight 1188.28
_chemical_name_systematic
; 
 ? 
;
_space_group_IT_number 15
_symmetry_cell_setting monoclinic
_symmetry_space_group_name_Hall '-C 2yc'
_symmetry_space_group_name_H-M 'C 1 2/c 1'
_atom_sites_solution_hydrogens geom
_atom_sites_solution_primary direct
_atom_sites_solution_secondary difmap
_audit_creation_method SHELXL-97
_audit_update_record
;
2016-05-09 deposited with the CCDC.
2016-10-24 downloaded from the CCDC.
;
_cell_angle_alpha 90.00
_cell_angle_beta 94.0000(10)
_cell_angle_gamma 90.00
_cell_formula_units_Z 8
_cell_length_a 29.9258(10)
_cell_length_b 21.0418(7)
_cell_length_c 19.4326(6)
_cell_measurement_reflns_used 8725
_cell_measurement_temperature 296(2)
_cell_measurement_theta_max 27.1018
_cell_measurement_theta_min 2.2025
_cell_volume 12206.8(7)
_computing_structure_refinement 'SHELXL-97 (Sheldrick, 1997)'
_computing_structure_solution 'SHELXS-97 (Sheldrick, 1990)'
_diffrn_ambient_temperature 296(2)
_diffrn_measured_fraction_theta_full 0.995
_diffrn_measured_fraction_theta_max 0.995
_diffrn_measurement_device_type bruker-CCD
_diffrn_radiation_monochromator graphite
_diffrn_radiation_source 'fine-focus sealed tube'
_diffrn_radiation_type MoK\a
_diffrn_radiation_wavelength 0.71073
_diffrn_reflns_av_R_equivalents 0.0000
_diffrn_reflns_av_sigmaI/netI 0.0542
_diffrn_reflns_limit_h_max 39
_diffrn_reflns_limit_h_min -39
_diffrn_reflns_limit_k_max 28
_diffrn_reflns_limit_k_min 0
_diffrn_reflns_limit_l_max 25
_diffrn_reflns_limit_l_min 0
_diffrn_reflns_number 15148
_diffrn_reflns_theta_full 28.34
_diffrn_reflns_theta_max 28.34
_diffrn_reflns_theta_min 1.18
_exptl_absorpt_coefficient_mu 2.786
_exptl_absorpt_correction_T_max 0.6196
_exptl_absorpt_correction_T_min 0.5793
_exptl_absorpt_correction_type multi-scan
_exptl_absorpt_process_details sadabs
_exptl_crystal_colour yellow
_exptl_crystal_density_diffrn 1.293
_exptl_crystal_density_method 'not measured'
_exptl_crystal_description block
_exptl_crystal_F_000 4648
_exptl_crystal_size_max 0.22
_exptl_crystal_size_mid 0.21
_exptl_crystal_size_min 0.19
_platon_squeeze_details
;
;
_refine_diff_density_max 2.774
_refine_diff_density_min -2.527
_refine_diff_density_rms 0.293
_refine_ls_extinction_method none
_refine_ls_goodness_of_fit_ref 1.082
_refine_ls_hydrogen_treatment mixed
_refine_ls_matrix_type full
_refine_ls_number_parameters 579
_refine_ls_number_reflns 15148
_refine_ls_number_restraints 0
_refine_ls_restrained_S_all 1.082
_refine_ls_R_factor_all 0.0913
_refine_ls_R_factor_gt 0.0660
_refine_ls_shift/su_max 0.001
_refine_ls_shift/su_mean 0.000
_refine_ls_structure_factor_coef Fsqd
_refine_ls_weighting_details 'calc w=1/[\s^2^(Fo^2^)+(0.1405P)^2^+0.0000P] where P=(Fo^2^+2Fc^2^)/3'
_refine_ls_weighting_scheme calc
_refine_ls_wR_factor_gt 0.2122
_refine_ls_wR_factor_ref 0.2296
_reflns_number_gt 9428
_reflns_number_total 15148
_reflns_threshold_expression >2sigma(I)
_cod_data_source_file c6ra22001k2.cif
_cod_data_source_block ww
_cod_original_sg_symbol_H-M C2/c
_cod_database_code 7226902

loop_
_symmetry_equiv_pos_as_xyz
'x, y, z'
'-x, y, -z+1/2'
'x+1/2, y+1/2, z'
'-x+1/2, y+1/2, -z+1/2'
'-x, -y, -z'
'x, -y, z-1/2'
'-x+1/2, -y+1/2, -z'
'x+1/2, -y+1/2, z-1/2'

loop_
_atom_site_label
_atom_site_type_symbol
_atom_site_fract_x
_atom_site_fract_y
_atom_site_fract_z
_atom_site_U_iso_or_equiv
_atom_site_adp_type
_atom_site_occupancy
_atom_site_symmetry_multiplicity
_atom_site_calc_flag
_atom_site_refinement_flags
Er1 Er 0.276590(11) 0.175000(14) 1.057660(18) 0.03237(13) Uani 1 1 d .
Er2 Er 0.181990(13) -0.170010(14) 0.962550(19) 0.03847(13) Uani 1 1 d .
O1 O 0.2791(2) 0.0697(3) 1.0168(4) 0.0630(19) Uani 1 1 d .
O2 O 0.3397(2) 0.1026(3) 1.0708(4) 0.0608(18) Uani 1 1 d .
O3 O 0.2582(2) -0.1600(3) 0.9662(4) 0.0610(18) Uani 1 1 d .
O4 O 0.3091(2) -0.2283(2) 1.0023(3) 0.0515(16) Uani 1 1 d .
O5 O 0.62853(18) -0.2770(3) 1.3816(3) 0.0451(14) Uani 1 1 d .
O6 O 0.69703(18) -0.2904(3) 1.3518(3) 0.0506(15) Uani 1 1 d .
O7 O 0.68897(18) -0.1925(3) 1.0449(3) 0.0428(13) Uani 1 1 d .
O8 O 0.73144(17) -0.2568(3) 1.1116(3) 0.0433(13) Uani 1 1 d .
O9 O 0.1472(3) -0.0911(3) 0.8915(4) 0.079(2) Uani 1 1 d .
O10 O 0.1908(2) -0.0561(3) 0.9738(4) 0.070(2) Uani 1 1 d .
O11 O 0.2166(2) 0.1845(3) 0.9807(4) 0.0595(18) Uani 1 1 d .
O12 O 0.1717(2) 0.2442(3) 0.9122(3) 0.0543(16) Uani 1 1 d .
O13 O 0.2955(3) 0.1609(4) 1.1774(5) 0.080(2) Uani 1 1 d .
O14 O 0.2217(3) 0.1133(4) 1.1118(5) 0.083(2) Uani 1 1 d .
O15 O 0.1162(4) -0.1640(4) 1.0166(5) 0.097(3) Uani 1 1 d .
O16 O 0.2013(3) -0.1557(4) 1.0777(5) 0.087(3) Uani 1 1 d .
C1 C 0.3172(3) 0.0585(4) 1.0431(5) 0.057(3) Uani 1 1 d .
C2 C 0.3337(3) -0.0085(4) 1.0466(5) 0.051(2) Uani 1 1 d .
C3 C 0.3766(3) -0.0219(4) 1.0774(5) 0.051(2) Uani 1 1 d .
H3A H 0.3944 0.0111 1.0958 0.062 Uiso 1 1 calc R
C4 C 0.3926(3) -0.0831(4) 1.0808(5) 0.049(2) Uani 1 1 d .
C5 C 0.3648(3) -0.1329(4) 1.0530(5) 0.051(2) Uani 1 1 d .
H5A H 0.3753 -0.1745 1.0547 0.061 Uiso 1 1 calc R
C6 C 0.3231(3) -0.1203(4) 1.0239(5) 0.050(2) Uani 1 1 d .
C7 C 0.3078(3) -0.0584(4) 1.0183(5) 0.054(2) Uani 1 1 d .
H7A H 0.2800 -0.0500 0.9956 0.065 Uiso 1 1 calc R
C8 C 0.2946(3) -0.1740(4) 0.9950(6) 0.057(3) Uani 1 1 d .
C9 C 0.4360(3) -0.0983(4) 1.1113(5) 0.050(2) Uani 1 1 d .
C10 C 0.4729(3) -0.1142(4) 1.1331(5) 0.050(2) Uani 1 1 d .
C11 C 0.5141(3) -0.1348(4) 1.1586(5) 0.049(2) Uani 1 1 d .
C12 C 0.5501(3) -0.1559(4) 1.1768(5) 0.049(2) Uani 1 1 d .
C13 C 0.5935(3) -0.1854(4) 1.1923(5) 0.046(2) Uani 1 1 d .
C14 C 0.6045(3) -0.2116(4) 1.2574(4) 0.046(2) Uani 1 1 d .
H14A H 0.5847 -0.2087 1.2921 0.055 Uiso 1 1 calc R
C15 C 0.6456(3) -0.2420(4) 1.2693(4) 0.0446(19) Uani 1 1 d .
C16 C 0.6749(3) -0.2449(4) 1.2182(4) 0.045(2) Uani 1 1 d .
H16A H 0.7016 -0.2671 1.2268 0.054 Uiso 1 1 calc R
C17 C 0.6664(3) -0.2157(4) 1.1530(4) 0.0428(19) Uani 1 1 d .
C18 C 0.6232(3) -0.1871(4) 1.1418(5) 0.046(2) Uani 1 1 d .
H18A H 0.6150 -0.1692 1.0990 0.055 Uiso 1 1 calc R
C19 C 0.6579(3) -0.2715(4) 1.3384(4) 0.0442(19) Uani 1 1 d .
C20 C 0.6984(3) -0.2212(4) 1.1002(4) 0.0434(19) Uani 1 1 d .
C21 C 0.1631(4) -0.0456(4) 0.9253(6) 0.064(3) Uani 1 1 d .
C22 C 0.1474(3) 0.0194(4) 0.9072(5) 0.060(3) Uani 1 1 d .
C23 C 0.1725(3) 0.0729(4) 0.9313(5) 0.060(3) Uani 1 1 d .
H23A H 0.1989 0.0674 0.9589 0.072 Uiso 1 1 calc R
C24 C 0.1575(3) 0.1341(4) 0.9133(5) 0.056(3) Uani 1 1 d .
C25 C 0.1187(3) 0.1431(4) 0.8726(5) 0.057(3) Uani 1 1 d .
H25A H 0.1090 0.1839 0.8609 0.068 Uiso 1 1 calc R
C26 C 0.0938(3) 0.0899(4) 0.8486(5) 0.058(3) Uani 1 1 d .
C27 C 0.1098(3) 0.0265(4) 0.8662(5) 0.061(3) Uani 1 1 d .
H27A H 0.0941 -0.0090 0.8492 0.074 Uiso 1 1 calc R
C28 C 0.1840(3) 0.1916(4) 0.9374(5) 0.053(2) Uani 1 1 d .
C29 C 0.0538(3) 0.0958(4) 0.8032(5) 0.059(3) Uani 1 1 d .
C30 C 0.0198(3) 0.0980(4) 0.7721(5) 0.062(3) Uani 1 1 d .
C31 C 0.3287(5) 0.1752(6) 1.2132(8) 0.089(4) Uani 1 1 d .
H31A H 0.3526 0.1907 1.1901 0.106 Uiso 1 1 calc R
C32 C 0.2974(6) 0.1499(8) 1.3155(9) 0.117(5) Uani 1 1 d .
H32A H 0.2720 0.1454 1.2829 0.175 Uiso 1 1 calc R
H32B H 0.2906 0.1803 1.3501 0.175 Uiso 1 1 calc R
H32C H 0.3042 0.1096 1.3370 0.175 Uiso 1 1 calc R
C33 C 0.3763(6) 0.1821(7) 1.3192(9) 0.120(6) Uani 1 1 d .
H33A H 0.3925 0.1429 1.3244 0.181 Uiso 1 1 calc R
H33B H 0.3705 0.1984 1.3639 0.181 Uiso 1 1 calc R
H33C H 0.3938 0.2124 1.2956 0.181 Uiso 1 1 calc R
C34 C 0.1993(5) 0.0694(6) 1.1216(7) 0.084(4) Uani 1 1 d .
H34 H 0.2063 0.0370 1.0917 0.101 Uiso 1 1 calc R
C35 C 0.1587(5) 0.0775(7) 1.2248(9) 0.120(5) Uani 1 1 d .
H35A H 0.1755 0.1162 1.2314 0.180 Uiso 1 1 calc R
H35B H 0.1672 0.0484 1.2614 0.180 Uiso 1 1 calc R
H35C H 0.1273 0.0867 1.2251 0.180 Uiso 1 1 calc R
C36 C 0.1434(5) -0.0098(7) 1.1418(8) 0.112(5) Uani 1 1 d .
H36A H 0.1215 -0.0173 1.1747 0.168 Uiso 1 1 calc R
H36B H 0.1642 -0.0446 1.1427 0.168 Uiso 1 1 calc R
H36C H 0.1287 -0.0061 1.0965 0.168 Uiso 1 1 calc R
C37 C 0.0784(7) -0.1820(7) 0.9902(10) 0.112(5) Uani 1 1 d .
H37A H 0.0758 -0.1884 0.9427 0.134 Uiso 1 1 calc R
C38 C 0.0579(6) -0.2038(9) 1.0977(10) 0.133(6) Uani 1 1 d .
H38A H 0.0333 -0.2112 1.1259 0.200 Uiso 1 1 calc R
H38B H 0.0743 -0.1670 1.1143 0.200 Uiso 1 1 calc R
H38C H 0.0774 -0.2401 1.0997 0.200 Uiso 1 1 calc R
C39 C 0.0052(6) -0.2338(8) 0.9987(9) 0.141(6) Uani 1 1 d .
H39A H -0.0021 -0.2234 0.9511 0.212 Uiso 1 1 calc R
H39B H -0.0207 -0.2280 1.0244 0.212 Uiso 1 1 calc R
H39C H 0.0147 -0.2773 1.0022 0.212 Uiso 1 1 calc R
C40 C 0.2133(5) -0.1704(6) 1.1355(9) 0.089(4) Uani 1 1 d .
H40 H 0.2413 -0.1898 1.1380 0.107 Uiso 1 1 calc R
C41 C 0.2194(6) -0.1729(7) 1.2617(8) 0.113(6) Uani 1 1 d .
H41A H 0.2510 -0.1700 1.2571 0.169 Uiso 1 1 calc R
H41B H 0.2124 -0.2136 1.2806 0.169 Uiso 1 1 calc R
H41C H 0.2103 -0.1399 1.2919 0.169 Uiso 1 1 calc R
C42 C 0.1482(6) -0.1609(7) 1.1948(10) 0.122(6) Uani 1 1 d .
H42A H 0.1387 -0.1578 1.2409 0.183 Uiso 1 1 calc R
H42B H 0.1350 -0.1978 1.1726 0.183 Uiso 1 1 calc R
H42C H 0.1388 -0.1236 1.1692 0.183 Uiso 1 1 calc R
N1 N 0.3353(5) 0.1715(5) 1.2805(8) 0.101(4) Uani 1 1 d .
N2 N 0.1678(4) 0.0496(6) 1.1595(7) 0.105(4) Uani 1 1 d .
N3 N 0.0407(6) -0.1931(8) 1.0261(9) 0.125(5) Uani 1 1 d .
N4 N 0.1967(5) -0.1659(6) 1.1973(8) 0.107(4) Uani 1 1 d .

loop_
_atom_site_aniso_label
_atom_site_aniso_U_11
_atom_site_aniso_U_22
_atom_site_aniso_U_33
_atom_site_aniso_U_23
_atom_site_aniso_U_13
_atom_site_aniso_U_12
Er1 0.0302(2) 0.02252(17) 0.0422(2) -0.00011(12) -0.01257(14) 0.00626(12)
Er2 0.0454(2) 0.02394(18) 0.0433(2) -0.00560(13) -0.01637(17) 0.00582(14)
O1 0.054(4) 0.048(4) 0.082(5) 0.001(3) -0.023(4) 0.005(3)
O2 0.053(4) 0.047(3) 0.079(5) 0.000(3) -0.022(3) 0.002(3)
O3 0.058(4) 0.043(3) 0.078(5) 0.000(3) -0.023(4) 0.005(3)
O4 0.052(4) 0.029(3) 0.070(4) 0.001(3) -0.025(3) 0.002(3)
O5 0.036(3) 0.046(3) 0.051(3) 0.008(3) -0.007(3) 0.009(3)
O6 0.038(3) 0.057(4) 0.056(4) 0.013(3) -0.006(3) 0.013(3)
O7 0.036(3) 0.043(3) 0.048(3) 0.006(3) -0.006(3) 0.009(2)
O8 0.034(3) 0.046(3) 0.049(3) 0.007(3) -0.005(2) 0.012(2)
O9 0.079(5) 0.059(4) 0.095(6) -0.004(4) -0.027(5) 0.001(4)
O10 0.066(5) 0.052(4) 0.088(5) -0.001(4) -0.025(4) 0.003(4)
O11 0.053(4) 0.045(3) 0.077(5) -0.001(3) -0.024(3) 0.000(3)
O12 0.052(4) 0.033(3) 0.073(4) -0.002(3) -0.025(3) 0.000(3)
O13 0.073(6) 0.072(5) 0.092(6) 0.007(4) -0.015(5) 0.010(4)
O14 0.079(6) 0.068(5) 0.099(6) 0.000(4) -0.008(5) -0.004(4)
O15 0.091(7) 0.088(6) 0.108(7) -0.008(5) -0.017(6) 0.002(5)
O16 0.087(6) 0.075(5) 0.095(7) -0.002(5) -0.021(5) 0.006(5)
C1 0.049(6) 0.043(5) 0.075(7) 0.002(4) -0.019(5) 0.004(4)
C2 0.044(5) 0.038(4) 0.069(6) 0.002(4) -0.019(4) 0.004(4)
C3 0.043(5) 0.038(4) 0.070(6) 0.002(4) -0.020(4) 0.005(4)
C4 0.040(5) 0.036(4) 0.068(6) 0.003(4) -0.019(4) 0.005(4)
C5 0.045(5) 0.035(4) 0.069(6) 0.002(4) -0.019(4) 0.005(4)
C6 0.044(5) 0.036(4) 0.068(6) 0.002(4) -0.020(4) 0.003(4)
C7 0.048(5) 0.038(4) 0.072(6) 0.002(4) -0.021(5) 0.004(4)
C8 0.052(6) 0.042(5) 0.073(7) 0.000(4) -0.021(5) 0.004(4)
C9 0.041(5) 0.040(4) 0.066(6) 0.004(4) -0.017(4) 0.005(4)
C10 0.039(5) 0.041(4) 0.067(6) 0.006(4) -0.015(4) 0.009(4)
C11 0.037(4) 0.049(5) 0.060(5) 0.009(4) -0.012(4) 0.010(4)
C12 0.037(5) 0.049(5) 0.059(6) 0.009(4) -0.011(4) 0.011(4)
C13 0.036(4) 0.048(4) 0.054(5) 0.009(4) -0.007(4) 0.014(4)
C14 0.035(4) 0.048(5) 0.053(5) 0.009(4) -0.008(4) 0.012(4)
C15 0.035(4) 0.046(4) 0.051(5) 0.008(4) -0.008(4) 0.010(4)
C16 0.036(4) 0.046(4) 0.051(5) 0.008(4) -0.008(4) 0.011(4)
C17 0.034(4) 0.043(4) 0.050(5) 0.009(4) -0.009(4) 0.011(4)
C18 0.036(4) 0.047(4) 0.052(5) 0.008(4) -0.008(4) 0.012(4)
C19 0.035(4) 0.045(4) 0.051(5) 0.008(4) -0.009(4) 0.013(4)
C20 0.035(4) 0.043(4) 0.051(5) 0.007(4) -0.009(4) 0.009(4)
C21 0.061(6) 0.045(5) 0.081(7) -0.005(5) -0.027(6) 0.001(5)
C22 0.057(6) 0.042(5) 0.078(7) -0.003(4) -0.030(5) 0.004(4)
C23 0.056(6) 0.042(5) 0.078(7) -0.002(4) -0.027(5) 0.002(4)
C24 0.051(5) 0.037(4) 0.073(6) -0.003(4) -0.030(5) 0.001(4)
C25 0.052(5) 0.038(4) 0.076(6) 0.000(4) -0.030(5) 0.002(4)
C26 0.054(6) 0.040(4) 0.076(7) -0.002(4) -0.033(5) 0.002(4)
C27 0.058(6) 0.042(5) 0.080(7) -0.002(4) -0.030(5) 0.001(4)
C28 0.049(5) 0.034(4) 0.072(6) -0.004(4) -0.026(5) 0.000(4)
C29 0.054(6) 0.042(5) 0.077(7) -0.001(4) -0.033(5) 0.000(4)
C30 0.057(6) 0.044(5) 0.081(7) 0.001(5) -0.035(5) 0.001(4)
C31 0.084(10) 0.082(9) 0.097(11) 0.002(7) -0.015(9) 0.005(7)
C32 0.110(13) 0.122(13) 0.116(13) -0.001(11) -0.004(11) 0.005(11)
C33 0.110(14) 0.123(13) 0.125(14) -0.003(10) -0.015(11) 0.010(10)
C34 0.079(9) 0.071(8) 0.101(10) 0.002(7) -0.012(8) -0.002(7)
C35 0.125(14) 0.102(11) 0.132(14) -0.018(10) 0.000(11) -0.003(10)
C36 0.109(12) 0.100(11) 0.124(12) -0.010(9) -0.009(10) -0.003(9)
C37 0.105(13) 0.103(12) 0.124(14) -0.005(10) -0.014(12) -0.003(10)
C38 0.129(15) 0.128(15) 0.140(16) -0.009(13) -0.013(13) -0.005(12)
C39 0.135(15) 0.136(15) 0.149(16) -0.006(13) -0.014(12) -0.002(13)
C40 0.087(10) 0.080(9) 0.097(11) -0.002(7) -0.017(9) 0.009(7)
C41 0.115(13) 0.111(14) 0.110(14) 0.003(8) -0.014(11) 0.012(9)
C42 0.116(15) 0.119(13) 0.127(14) -0.001(10) -0.015(12) 0.002(10)
N1 0.094(10) 0.099(9) 0.107(10) 0.004(7) -0.017(8) 0.007(7)
N2 0.103(9) 0.095(9) 0.118(10) 0.000(8) 0.004(8) -0.011(8)
N3 0.116(12) 0.119(11) 0.136(13) -0.005(10) -0.012(11) -0.004(10)
N4 0.104(11) 0.103(9) 0.110(11) -0.001(7) -0.012(9) 0.013(7)

loop_
_atom_type_symbol
_atom_type_description
_atom_type_scat_dispersion_real
_atom_type_scat_dispersion_imag
_atom_type_scat_source
C C 0.0033 0.0016 'International Tables Vol C Tables 4.2.6.8 and 6.1.1.4'
H H 0.0000 0.0000 'International Tables Vol C Tables 4.2.6.8 and 6.1.1.4'
N N 0.0061 0.0033 'International Tables Vol C Tables 4.2.6.8 and 6.1.1.4'
O O 0.0106 0.0060 'International Tables Vol C Tables 4.2.6.8 and 6.1.1.4'
Er Er -0.2586 4.9576 'International Tables Vol C Tables 4.2.6.8 and 6.1.1.4'

loop_
_geom_angle_atom_site_label_1
_geom_angle_atom_site_label_2
_geom_angle_atom_site_label_3
_geom_angle
_geom_angle_site_symmetry_1
_geom_angle_site_symmetry_3
O11 Er1 O8 77.3(2) . 3_455
O11 Er1 O7 78.4(2) . 5_657
O8 Er1 O7 127.21(19) 3_455 5_657
O11 Er1 O12 125.4(2) . 7_557
O8 Er1 O12 80.2(2) 3_455 7_557
O7 Er1 O12 77.1(2) 5_657 7_557
O11 Er1 O1 84.4(2) . .
O8 Er1 O1 141.4(2) 3_455 .
O7 Er1 O1 80.5(2) 5_657 .
O12 Er1 O1 136.9(2) 7_557 .
O11 Er1 O13 141.5(3) . .
O8 Er1 O13 74.7(2) 3_455 .
O7 Er1 O13 140.0(3) 5_657 .
O12 Er1 O13 74.8(3) 7_557 .
O1 Er1 O13 101.6(3) . .
O11 Er1 O14 78.6(3) . .
O8 Er1 O14 72.1(3) 3_455 .
O7 Er1 O14 144.9(2) 5_657 .
O12 Er1 O14 138.1(3) 7_557 .
O1 Er1 O14 71.2(3) . .
O13 Er1 O14 68.0(3) . .
O11 Er1 O2 134.5(2) . .
O8 Er1 O2 146.1(2) 3_455 .
O7 Er1 O2 78.6(2) 5_657 .
O12 Er1 O2 86.2(2) 7_557 .
O1 Er1 O2 53.3(2) . .
O13 Er1 O2 71.8(3) . .
O14 Er1 O2 99.6(3) . .
O11 Er1 C1 110.2(2) . .
O8 Er1 C1 152.5(3) 3_455 .
O7 Er1 C1 80.2(3) 5_657 .
O12 Er1 C1 112.5(2) 7_557 .
O1 Er1 C1 26.6(2) . .
O13 Er1 C1 85.0(3) . .
O14 Er1 C1 83.3(3) . .
O2 Er1 C1 26.8(2) . .
O4 Er2 O3 88.9(2) 7_547 .
O4 Er2 O16 79.2(3) 7_547 .
O3 Er2 O16 77.0(3) . .
O4 Er2 O15 90.1(3) 7_547 .
O3 Er2 O15 149.9(3) . .
O16 Er2 O15 73.3(3) . .
O4 Er2 O9 152.2(2) 7_547 .
O3 Er2 O9 110.6(3) . .
O16 Er2 O9 123.4(3) . .
O15 Er2 O9 82.6(3) . .
O4 Er2 O6 85.2(2) 7_547 8_445
O3 Er2 O6 79.0(2) . 8_445
O16 Er2 O6 151.5(3) . 8_445
O15 Er2 O6 130.9(3) . 8_445
O9 Er2 O6 79.7(3) . 8_445
O4 Er2 O10 154.4(2) 7_547 .
O3 Er2 O10 78.7(2) . .
O16 Er2 O10 76.3(3) . .
O15 Er2 O10 89.7(3) . .
O9 Er2 O10 52.8(2) . .
O6 Er2 O10 113.7(2) 8_445 .
O4 Er2 O5 79.62(19) 7_547 8_445
O3 Er2 O5 132.2(2) . 8_445
O16 Er2 O5 143.2(3) . 8_445
O15 Er2 O5 77.0(3) . 8_445
O9 Er2 O5 72.6(2) . 8_445
O6 Er2 O5 54.02(19) 8_445 8_445
O10 Er2 O5 125.1(2) . 8_445
O4 Er2 C19 82.0(2) 7_547 8_445
O3 Er2 C19 105.5(3) . 8_445
O16 Er2 C19 161.0(3) . 8_445
O15 Er2 C19 104.2(3) . 8_445
O9 Er2 C19 74.0(3) . 8_445
O6 Er2 C19 26.8(2) 8_445 8_445
O10 Er2 C19 122.7(3) . 8_445
O5 Er2 C19 27.3(2) 8_445 8_445
O4 Er2 C21 174.4(3) 7_547 .
O3 Er2 C21 96.1(3) . .
O16 Er2 C21 99.4(3) . .
O15 Er2 C21 84.3(3) . .
O9 Er2 C21 26.4(2) . .
O6 Er2 C21 98.2(3) 8_445 .
O10 Er2 C21 26.4(2) . .
O5 Er2 C21 98.7(2) 8_445 .
C19 Er2 C21 99.0(3) 8_445 .
C1 O1 Er1 95.2(6) . .
C1 O2 Er1 91.7(5) . .
C8 O3 Er2 147.6(7) . .
C8 O4 Er2 162.2(8) . 7_547
C19 O5 Er2 90.8(4) . 8_546
C19 O6 Er2 93.8(5) . 8_546
C20 O7 Er1 136.4(5) . 5_657
C20 O8 Er1 141.8(5) . 3_545
C21 O9 Er2 95.5(6) . .
C21 O10 Er2 92.6(6) . .
C28 O11 Er1 177.9(7) . .
C28 O12 Er1 111.8(5) . 7_557
C31 O13 Er1 131.5(10) . .
C34 O14 Er1 157.3(10) . .
C37 O15 Er2 124.5(12) . .
C40 O16 Er2 157.2(9) . .
O1 C1 O2 119.3(8) . .
O1 C1 C2 119.3(8) . .
O2 C1 C2 121.2(8) . .
O1 C1 Er1 58.2(5) . .
O2 C1 Er1 61.5(5) . .
C2 C1 Er1 168.7(8) . .
C7 C2 C3 118.8(8) . .
C7 C2 C1 121.4(7) . .
C3 C2 C1 119.8(8) . .
C4 C3 C2 120.8(8) . .
C4 C3 H3A 119.6 . .
C2 C3 H3A 119.6 . .
C3 C4 C5 118.8(7) . .
C3 C4 C9 122.3(8) . .
C5 C4 C9 119.0(7) . .
C6 C5 C4 120.7(8) . .
C6 C5 H5A 119.7 . .
C4 C5 H5A 119.7 . .
C5 C6 C7 120.4(8) . .
C5 C6 C8 119.4(8) . .
C7 C6 C8 120.2(7) . .
C6 C7 C2 120.4(8) . .
C6 C7 H7A 119.8 . .
C2 C7 H7A 119.8 . .
O3 C8 O4 125.0(9) . .
O3 C8 C6 116.9(7) . .
O4 C8 C6 118.1(8) . .
C10 C9 C4 175.1(10) . .
C9 C10 C11 177.6(10) . .
C12 C11 C10 175.0(11) . .
C11 C12 C13 174.0(11) . .
C18 C13 C14 120.8(8) . .
C18 C13 C12 118.6(8) . .
C14 C13 C12 120.5(8) . .
C15 C14 C13 118.9(8) . .
C15 C14 H14A 120.6 . .
C13 C14 H14A 120.6 . .
C16 C15 C14 120.1(8) . .
C16 C15 C19 120.0(7) . .
C14 C15 C19 119.9(8) . .
C15 C16 C17 123.1(7) . .
C15 C16 H16A 118.4 . .
C17 C16 H16A 118.4 . .
C16 C17 C18 115.0(8) . .
C16 C17 C20 120.8(7) . .
C18 C17 C20 123.9(7) . .
C13 C18 C17 121.9(8) . .
C13 C18 H18A 119.1 . .
C17 C18 H18A 119.1 . .
O6 C19 O5 121.3(7) . .
O6 C19 C15 119.2(8) . .
O5 C19 C15 119.5(7) . .
O6 C19 Er2 59.4(4) . 8_546
O5 C19 Er2 61.9(4) . 8_546
C15 C19 Er2 177.7(6) . 8_546
O8 C20 O7 124.9(8) . .
O8 C20 C17 118.3(7) . .
O7 C20 C17 116.7(7) . .
O10 C21 O9 118.8(9) . .
O10 C21 C22 122.2(9) . .
O9 C21 C22 119.0(9) . .
O10 C21 Er2 61.0(5) . .
O9 C21 Er2 58.0(5) . .
C22 C21 Er2 173.2(8) . .
C27 C22 C23 120.8(8) . .
C27 C22 C21 118.9(8) . .
C23 C22 C21 120.3(8) . .
C24 C23 C22 119.8(8) . .
C24 C23 H23A 120.1 . .
C22 C23 H23A 120.1 . .
C25 C24 C23 120.9(8) . .
C25 C24 C28 118.4(8) . .
C23 C24 C28 120.7(8) . .
C24 C25 C26 119.4(8) . .
C24 C25 H25A 120.3 . .
C26 C25 H25A 120.3 . .
C25 C26 C29 122.2(8) . .
C25 C26 C27 119.6(8) . .
C29 C26 C27 118.1(8) . .
C22 C27 C26 119.5(8) . .
C22 C27 H27A 120.2 . .
C26 C27 H27A 120.2 . .
O11 C28 O12 124.1(8) . .
O11 C28 C24 118.8(8) . .
O12 C28 C24 117.0(7) . .
C30 C29 C26 173.4(13) . .
C29 C30 C30 174.0(16) . 2_556
O13 C31 N1 128.4(17) . .
O13 C31 H31A 115.8 . .
N1 C31 H31A 115.8 . .
N1 C32 H32A 109.5 . .
N1 C32 H32B 109.5 . .
H32A C32 H32B 109.5 . .
N1 C32 H32C 109.5 . .
H32A C32 H32C 109.5 . .
H32B C32 H32C 109.5 . .
N1 C33 H33A 109.5 . .
N1 C33 H33B 109.5 . .
H33A C33 H33B 109.5 . .
N1 C33 H33C 109.5 . .
H33A C33 H33C 109.5 . .
H33B C33 H33C 109.5 . .
O14 C34 N2 142.5(15) . .
O14 C34 H34 108.8 . .
N2 C34 H34 108.8 . .
N2 C35 H35A 109.5 . .
N2 C35 H35B 109.5 . .
H35A C35 H35B 109.5 . .
N2 C35 H35C 109.5 . .
H35A C35 H35C 109.5 . .
H35B C35 H35C 109.5 . .
N2 C36 H36A 109.5 . .
N2 C36 H36B 109.5 . .
H36A C36 H36B 109.5 . .
N2 C36 H36C 109.5 . .
H36A C36 H36C 109.5 . .
H36B C36 H36C 109.5 . .
O15 C37 N3 125.5(18) . .
O15 C37 H37A 117.3 . .
N3 C37 H37A 117.3 . .
N3 C38 H38A 109.5 . .
N3 C38 H38B 109.5 . .
H38A C38 H38B 109.5 . .
N3 C38 H38C 109.5 . .
H38A C38 H38C 109.5 . .
H38B C38 H38C 109.5 . .
N3 C39 H39A 109.5 . .
N3 C39 H39B 109.5 . .
H39A C39 H39B 109.5 . .
N3 C39 H39C 109.5 . .
H39A C39 H39C 109.5 . .
H39B C39 H39C 109.5 . .
O16 C40 N4 136.1(16) . .
O16 C40 H40 112.0 . .
N4 C40 H40 112.0 . .
N4 C41 H41A 109.5 . .
N4 C41 H41B 109.5 . .
H41A C41 H41B 109.5 . .
N4 C41 H41C 109.5 . .
H41A C41 H41C 109.5 . .
H41B C41 H41C 109.5 . .
N4 C42 H42A 109.5 . .
N4 C42 H42B 109.5 . .
H42A C42 H42B 109.5 . .
N4 C42 H42C 109.5 . .
H42A C42 H42C 109.5 . .
H42B C42 H42C 109.5 . .
C31 N1 C33 125.9(16) . .
C31 N1 C32 114.9(14) . .
C33 N1 C32 119.0(15) . .
C34 N2 C35 123.7(13) . .
C34 N2 C36 120.3(14) . .
C35 N2 C36 115.5(14) . .
C37 N3 C39 121.3(17) . .
C37 N3 C38 104.9(16) . .
C39 N3 C38 117.5(16) . .
C40 N4 C41 127.8(16) . .
C40 N4 C42 114.2(15) . .
C41 N4 C42 117.5(17) . .

loop_
_geom_bond_atom_site_label_1
_geom_bond_atom_site_label_2
_geom_bond_distance
_geom_bond_site_symmetry_2
Er1 O11 2.265(6) .
Er1 O8 2.276(5) 3_455
Er1 O7 2.335(6) 5_657
Er1 O12 2.345(6) 7_557
Er1 O1 2.356(7) .
Er1 O13 2.374(9) .
Er1 O14 2.393(9) .
Er1 O2 2.427(6) .
Er1 C1 2.760(9) .
Er2 O4 2.256(5) 7_547
Er2 O3 2.287(7) .
Er2 O16 2.292(10) .
Er2 O15 2.300(11) .
Er2 O9 2.356(7) .
Er2 O6 2.380(6) 8_445
Er2 O10 2.421(7) .
Er2 O5 2.435(5) 8_445
Er2 C19 2.759(8) 8_445
Er2 C21 2.764(10) .
O1 C1 1.240(10) .
O2 C1 1.247(10) .
O3 C8 1.225(11) .
O4 C8 1.226(9) .
O4 Er2 2.256(5) 7_547
O5 C19 1.264(10) .
O5 Er2 2.435(5) 8_546
O6 C19 1.246(9) .
O6 Er2 2.380(6) 8_546
O7 C20 1.249(9) .
O7 Er1 2.335(6) 5_657
O8 C20 1.248(9) .
O8 Er1 2.276(5) 3_545
O9 C21 1.237(11) .
O10 C21 1.231(11) .
O11 C28 1.252(10) .
O12 C28 1.254(10) .
O12 Er1 2.345(6) 7_557
O13 C31 1.211(15) .
O14 C34 1.166(14) .
O15 C37 1.266(18) .
O16 C40 1.195(16) .
C1 C2 1.492(12) .
C2 C7 1.396(11) .
C2 C3 1.407(11) .
C3 C4 1.373(11) .
C3 H3A 0.9300 .
C4 C5 1.420(11) .
C4 C9 1.426(11) .
C5 C6 1.359(11) .
C5 H5A 0.9300 .
C6 C7 1.382(11) .
C6 C8 1.502(12) .
C7 H7A 0.9300 .
C9 C10 1.202(11) .
C10 C11 1.367(10) .
C11 C12 1.195(11) .
C12 C13 1.452(11) .
C13 C18 1.370(13) .
C13 C14 1.398(11) .
C14 C15 1.391(10) .
C14 H14A 0.9300 .
C15 C16 1.372(12) .
C15 C19 1.501(11) .
C16 C17 1.414(11) .
C16 H16A 0.9300 .
C17 C18 1.430(10) .
C17 C20 1.456(12) .
C18 H18A 0.9300 .
C19 Er2 2.759(8) 8_546
C21 C22 1.479(12) .
C22 C27 1.341(12) .
C22 C23 1.415(12) .
C23 C24 1.401(11) .
C23 H23A 0.9300 .
C24 C25 1.371(11) .
C24 C28 1.503(11) .
C25 C26 1.407(11) .
C25 H25A 0.9300 .
C26 C29 1.441(11) .
C26 C27 1.451(12) .
C27 H27A 0.9300 .
C29 C30 1.147(11) .
C30 C30 1.415(16) 2_556
C31 N1 1.312(19) .
C31 H31A 0.9300 .
C32 N1 1.44(2) .
C32 H32A 0.9600 .
C32 H32B 0.9600 .
C32 H32C 0.9600 .
C33 N1 1.410(18) .
C33 H33A 0.9600 .
C33 H33B 0.9600 .
C33 H33C 0.9600 .
C34 N2 1.304(17) .
C34 H34 0.9300 .
C35 N2 1.441(18) .
C35 H35A 0.9600 .
C35 H35B 0.9600 .
C35 H35C 0.9600 .
C36 N2 1.476(17) .
C36 H36A 0.9600 .
C36 H36B 0.9600 .
C36 H36C 0.9600 .
C37 N3 1.39(2) .
C37 H37A 0.9300 .
C38 N3 1.47(2) .
C38 H38A 0.9600 .
C38 H38B 0.9600 .
C38 H38C 0.9600 .
C39 N3 1.438(19) .
C39 H39A 0.9600 .
C39 H39B 0.9600 .
C39 H39C 0.9600 .
C40 N4 1.33(2) .
C40 H40 0.9300 .
C41 N4 1.390(18) .
C41 H41A 0.9600 .
C41 H41B 0.9600 .
C41 H41C 0.9600 .
C42 N4 1.45(2) .
C42 H42A 0.9600 .
C42 H42B 0.9600 .
C42 H42C 0.9600 .

loop_
_geom_torsion_atom_site_label_1
_geom_torsion_atom_site_label_2
_geom_torsion_atom_site_label_3
_geom_torsion_atom_site_label_4
_geom_torsion
_geom_torsion_site_symmetry_1
_geom_torsion_site_symmetry_4
O11 Er1 O1 C1 166.1(7) . .
O8 Er1 O1 C1 -132.4(6) 3_455 .
O7 Er1 O1 C1 87.0(7) 5_657 .
O12 Er1 O1 C1 27.7(8) 7_557 .
O13 Er1 O1 C1 -52.4(7) . .
O14 Er1 O1 C1 -114.1(7) . .
O2 Er1 O1 C1 4.2(6) . .
O11 Er1 O2 C1 -29.8(8) . .
O8 Er1 O2 C1 125.5(6) 3_455 .
O7 Er1 O2 C1 -90.8(6) 5_657 .
O12 Er1 O2 C1 -168.3(6) 7_557 .
O1 Er1 O2 C1 -4.2(6) . .
O13 Er1 O2 C1 116.4(7) . .
O14 Er1 O2 C1 53.5(7) . .
O4 Er2 O3 C8 -35.7(12) 7_547 .
O16 Er2 O3 C8 43.5(12) . .
O15 Er2 O3 C8 52.7(14) . .
O9 Er2 O3 C8 164.6(12) . .
O6 Er2 O3 C8 -121.0(12) 8_445 .
O10 Er2 O3 C8 121.9(12) . .
O5 Er2 O3 C8 -110.6(12) 8_445 .
C19 Er2 O3 C8 -117.0(12) 8_445 .
C21 Er2 O3 C8 141.8(12) . .
O4 Er2 O9 C21 168.1(7) 7_547 .
O3 Er2 O9 C21 -59.8(8) . .
O16 Er2 O9 C21 27.9(9) . .
O15 Er2 O9 C21 92.2(8) . .
O6 Er2 O9 C21 -133.8(8) 8_445 .
O10 Er2 O9 C21 -3.2(7) . .
O5 Er2 O9 C21 170.8(8) 8_445 .
C19 Er2 O9 C21 -160.7(8) 8_445 .
O4 Er2 O10 C21 -167.3(7) 7_547 .
O3 Er2 O10 C21 130.3(8) . .
O16 Er2 O10 C21 -150.5(8) . .
O15 Er2 O10 C21 -77.7(8) . .
O9 Er2 O10 C21 3.2(7) . .
O6 Er2 O10 C21 57.8(7) 8_445 .
O5 Er2 O10 C21 -3.8(8) 8_445 .
C19 Er2 O10 C21 29.1(8) 8_445 .
O8 Er1 O11 C28 81(21) 3_455 .
O7 Er1 O11 C28 -52(21) 5_657 .
O12 Er1 O11 C28 13(21) 7_557 .
O1 Er1 O11 C28 -134(21) . .
O13 Er1 O11 C28 125(21) . .
O14 Er1 O11 C28 154(21) . .
O2 Er1 O11 C28 -113(21) . .
C1 Er1 O11 C28 -127(21) . .
O11 Er1 O13 C31 -154.4(10) . .
O8 Er1 O13 C31 -109.7(11) 3_455 .
O7 Er1 O13 C31 20.8(13) 5_657 .
O12 Er1 O13 C31 -25.9(11) 7_557 .
O1 Er1 O13 C31 109.9(11) . .
O14 Er1 O13 C31 173.8(12) . .
O2 Er1 O13 C31 65.1(11) . .
C1 Er1 O13 C31 89.0(11) . .
O11 Er1 O14 C34 78(2) . .
O8 Er1 O14 C34 158(2) 3_455 .
O7 Er1 O14 C34 28(2) 5_657 .
O12 Er1 O14 C34 -151(2) 7_557 .
O1 Er1 O14 C34 -10(2) . .
O13 Er1 O14 C34 -122(2) . .
O2 Er1 O14 C34 -56(2) . .
C1 Er1 O14 C34 -34(2) . .
O4 Er2 O15 C37 -84.5(11) 7_547 .
O3 Er2 O15 C37 -172.5(10) . .
O16 Er2 O15 C37 -163.2(12) . .
O9 Er2 O15 C37 68.6(11) . .
O6 Er2 O15 C37 -0.8(13) 8_445 .
O10 Er2 O15 C37 121.1(11) . .
O5 Er2 O15 C37 -5.2(11) 8_445 .
C19 Er2 O15 C37 -2.7(12) 8_445 .
C21 Er2 O15 C37 95.2(11) . .
O4 Er2 O16 C40 6(3) 7_547 .
O3 Er2 O16 C40 -85(3) . .
O15 Er2 O16 C40 100(3) . .
O9 Er2 O16 C40 168(3) . .
O6 Er2 O16 C40 -52(3) 8_445 .
O10 Er2 O16 C40 -166(3) . .
O5 Er2 O16 C40 62(3) 8_445 .
C19 Er2 O16 C40 15(3) 8_445 .
C21 Er2 O16 C40 -179(100) . .
Er1 O1 C1 O2 -7.5(11) . .
Er1 O1 C1 C2 167.1(9) . .
Er1 O2 C1 O1 7.3(11) . .
Er1 O2 C1 C2 -167.3(9) . .
O11 Er1 C1 O1 -14.7(7) . .
O8 Er1 C1 O1 86.8(8) 3_455 .
O7 Er1 C1 O1 -88.4(6) 5_657 .
O12 Er1 C1 O1 -159.9(6) 7_557 .
O13 Er1 C1 O1 128.8(7) . .
O14 Er1 C1 O1 60.5(7) . .
O2 Er1 C1 O1 -172.5(11) . .
O11 Er1 C1 O2 157.8(6) . .
O8 Er1 C1 O2 -100.7(7) 3_455 .
O7 Er1 C1 O2 84.1(6) 5_657 .
O12 Er1 C1 O2 12.6(7) 7_557 .
O1 Er1 C1 O2 172.5(11) . .
O13 Er1 C1 O2 -58.6(6) . .
O14 Er1 C1 O2 -127.0(6) . .
O11 Er1 C1 C2 -96(3) . .
O8 Er1 C1 C2 6(3) 3_455 .
O7 Er1 C1 C2 -169(3) 5_657 .
O12 Er1 C1 C2 119(3) 7_557 .
O1 Er1 C1 C2 -81(3) . .
O13 Er1 C1 C2 48(3) . .
O14 Er1 C1 C2 -20(3) . .
O2 Er1 C1 C2 107(3) . .
O1 C1 C2 C7 2.6(16) . .
O2 C1 C2 C7 177.2(10) . .
Er1 C1 C2 C7 77(3) . .
O1 C1 C2 C3 -178.8(10) . .
O2 C1 C2 C3 -4.3(16) . .
Er1 C1 C2 C3 -105(3) . .
C7 C2 C3 C4 -1.0(15) . .
C1 C2 C3 C4 -179.6(10) . .
C2 C3 C4 C5 -0.6(15) . .
C2 C3 C4 C9 179.6(10) . .
C3 C4 C5 C6 -0.3(15) . .
C9 C4 C5 C6 179.5(10) . .
C4 C5 C6 C7 2.7(16) . .
C4 C5 C6 C8 179.9(10) . .
C5 C6 C7 C2 -4.3(16) . .
C8 C6 C7 C2 178.5(10) . .
C3 C2 C7 C6 3.4(15) . .
C1 C2 C7 C6 -178.0(10) . .
Er2 O3 C8 O4 59(2) . .
Er2 O3 C8 C6 -120.0(11) . .
Er2 O4 C8 O3 -68(3) 7_547 .
Er2 O4 C8 C6 111.7(19) 7_547 .
C5 C6 C8 O3 -176.4(10) . .
C7 C6 C8 O3 0.8(16) . .
C5 C6 C8 O4 4.3(16) . .
C7 C6 C8 O4 -178.5(10) . .
C3 C4 C9 C10 -139(12) . .
C5 C4 C9 C10 41(13) . .
C4 C9 C10 C11 -72(33) . .
C9 C10 C11 C12 71(32) . .
C10 C11 C12 C13 4(20) . .
C11 C12 C13 C18 48(10) . .
C11 C12 C13 C14 -132(10) . .
C18 C13 C14 C15 -2.8(14) . .
C12 C13 C14 C15 177.2(8) . .
C13 C14 C15 C16 1.3(13) . .
C13 C14 C15 C19 -178.9(8) . .
C14 C15 C16 C17 2.8(14) . .
C19 C15 C16 C17 -177.0(8) . .
C15 C16 C17 C18 -5.0(13) . .
C15 C16 C17 C20 -179.0(8) . .
C14 C13 C18 C17 0.3(14) . .
C12 C13 C18 C17 -179.7(8) . .
C16 C17 C18 C13 3.5(13) . .
C20 C17 C18 C13 177.2(8) . .
Er2 O6 C19 O5 1.9(9) 8_546 .
Er2 O6 C19 C15 -177.9(7) 8_546 .
Er2 O5 C19 O6 -1.9(9) 8_546 .
Er2 O5 C19 C15 177.9(7) 8_546 .
C16 C15 C19 O6 10.1(13) . .
C14 C15 C19 O6 -169.7(8) . .
C16 C15 C19 O5 -169.7(8) . .
C14 C15 C19 O5 10.5(13) . .
C16 C15 C19 Er2 -42(16) . 8_546
C14 C15 C19 Er2 138(16) . 8_546
Er1 O8 C20 O7 -30.9(14) 3_545 .
Er1 O8 C20 C17 144.3(7) 3_545 .
Er1 O7 C20 O8 -8.4(13) 5_657 .
Er1 O7 C20 C17 176.3(5) 5_657 .
C16 C17 C20 O8 6.3(12) . .
C18 C17 C20 O8 -167.1(8) . .
C16 C17 C20 O7 -178.1(8) . .
C18 C17 C20 O7 8.5(13) . .
Er2 O10 C21 O9 -5.5(12) . .
Er2 O10 C21 C22 173.0(11) . .
Er2 O9 C21 O10 5.7(13) . .
Er2 O9 C21 C22 -172.9(10) . .
O4 Er2 C21 O10 105(2) 7_547 .
O3 Er2 C21 O10 -48.8(7) . .
O16 Er2 C21 O10 29.0(8) . .
O15 Er2 C21 O10 101.0(7) . .
O9 Er2 C21 O10 -174.3(13) . .
O6 Er2 C21 O10 -128.5(7) 8_445 .
O5 Er2 C21 O10 176.9(7) 8_445 .
C19 Er2 C21 O10 -155.6(7) 8_445 .
O4 Er2 C21 O9 -81(3) 7_547 .
O3 Er2 C21 O9 125.6(7) . .
O16 Er2 C21 O9 -156.7(7) . .
O15 Er2 C21 O9 -84.7(8) . .
O6 Er2 C21 O9 45.8(8) 8_445 .
O10 Er2 C21 O9 174.3(13) . .
O5 Er2 C21 O9 -8.8(8) 8_445 .
C19 Er2 C21 O9 18.8(8) 8_445 .
O4 Er2 C21 C22 -15(8) 7_547 .
O3 Er2 C21 C22 -168(6) . .
O16 Er2 C21 C22 -91(6) . .
O15 Er2 C21 C22 -19(6) . .
O9 Er2 C21 C22 66(6) . .
O6 Er2 C21 C22 112(6) 8_445 .
O10 Er2 C21 C22 -120(7) . .
O5 Er2 C21 C22 57(6) 8_445 .
C19 Er2 C21 C22 85(6) 8_445 .
O10 C21 C22 C27 -163.4(12) . .
O9 C21 C22 C27 15.1(18) . .
Er2 C21 C22 C27 -47(7) . .
O10 C21 C22 C23 18.5(18) . .
O9 C21 C22 C23 -163.0(11) . .
Er2 C21 C22 C23 135(6) . .
C27 C22 C23 C24 1.4(18) . .
C21 C22 C23 C24 179.5(11) . .
C22 C23 C24 C25 -0.1(17) . .
C22 C23 C24 C28 -179.1(10) . .
C23 C24 C25 C26 0.0(17) . .
C28 C24 C25 C26 179.0(10) . .
C24 C25 C26 C29 -177.3(11) . .
C24 C25 C26 C27 -1.1(17) . .
C23 C22 C27 C26 -2.5(18) . .
C21 C22 C27 C26 179.4(10) . .
C25 C26 C27 C22 2.4(17) . .
C29 C26 C27 C22 178.7(11) . .
Er1 O11 C28 O12 -22(22) . .
Er1 O11 C28 C24 158(21) . .
Er1 O12 C28 O11 8.9(14) 7_557 .
Er1 O12 C28 C24 -170.9(7) 7_557 .
C25 C24 C28 O11 172.1(11) . .
C23 C24 C28 O11 -8.8(16) . .
C25 C24 C28 O12 -8.1(16) . .
C23 C24 C28 O12 171.0(10) . .
C25 C26 C29 C30 -116(9) . .
C27 C26 C29 C30 67(10) . .
C26 C29 C30 C30 -134(11) . 2_556
Er1 O13 C31 N1 172.8(9) . .
Er1 O14 C34 N2 -177.1(13) . .
Er2 O15 C37 N3 163.8(12) . .
Er2 O16 C40 N4 -121(2) . .
O13 C31 N1 C33 172.6(13) . .
O13 C31 N1 C32 -3(2) . .
O14 C34 N2 C35 -21(3) . .
O14 C34 N2 C36 168.0(17) . .
O15 C37 N3 C39 -157.5(15) . .
O15 C37 N3 C38 -21(2) . .
O16 C40 N4 C41 -164.3(16) . .
O16 C40 N4 C42 24(2) . .

loop_
_platon_squeeze_void_nr
_platon_squeeze_void_average_x
_platon_squeeze_void_average_y
_platon_squeeze_void_average_z
_platon_squeeze_void_volume
_platon_squeeze_void_count_electrons
_platon_squeeze_void_content
1 0.000 -0.007 -0.009 2289 1081 ' '
2 0.500 0.180 -0.002 2289 1081 ' '
